data_7252100
loop_
_publ_author_name
'Gong, Peng-Peng'
'Gu, Qian Jun'
'Li, Ya-Juan'
'Guo, Yi'
'Zhu, Wan-Yu'
'Huang, Bo'

_publ_section_title
;
 Non-linear optical-dielectric duple switch and narrow band gap in a
 one-dimensional hybrid compound: [(CH3)2S(CH2)3NH3][SbBr5]
;
_journal_name_full CrystEngComm
_journal_paper_doi 10.1039/D6CE00306K
_journal_year 2026
_chemical_formula_moiety 'Br10 Sb2, 2(C5 H15 N S)'
_chemical_formula_sum 'C10 H30 Br10 N2 S2 Sb2'
_chemical_formula_weight 1285.08
_space_group_crystal_system orthorhombic
_space_group_IT_number 29
_space_group_name_Hall 'P 2c -2ac'
_space_group_name_H-M_alt 'P c a 21'
_atom_sites_solution_hydrogens geom
_atom_sites_solution_primary dual
_audit_block_doi 10.5517/ccdc.csd.cc2qsrhs
_audit_creation_date 2026-03-05
_audit_creation_method
;
Olex2 1.2
(compiled 2018.05.29 svn.r3508 for OlexSys, GUI svn.r5506)
;
_audit_update_record
;
2026-04-14 deposited with the CCDC.	2026-06-08 downloaded from the CCDC.
;
_cell_angle_alpha 90
_cell_angle_beta 90
_cell_angle_gamma 90
_cell_formula_units_Z 4
_cell_length_a 25.1840(6)
_cell_length_b 8.0686(2)
_cell_length_c 15.1437(4)
_cell_measurement_reflns_used 9758
_cell_measurement_temperature 100.01(10)
_cell_measurement_theta_max 30.0630
_cell_measurement_theta_min 2.0930
_cell_volume 3077.19(13)
_computing_cell_refinement 'CrysAlisPro 1.171.43.101a (Rigaku OD, 2023)'
_computing_data_collection 'CrysAlisPro system (CCD 43.101a 64-bit (release 13-12-2023))'
_computing_data_reduction 'CrysAlisPro 1.171.43.101a (Rigaku OD, 2023)'
_computing_molecular_graphics 'Olex2 (Dolomanov et al., 2009)'
_computing_publication_material 'Olex2 (Dolomanov et al., 2009)'
_computing_structure_refinement 'ShelXL (Sheldrick, 2015)'
_computing_structure_solution 'ShelXT (Sheldrick, 2015)'
_diffrn_ambient_environment N~2~
_diffrn_ambient_temperature 100.01(10)
_diffrn_detector 'Hybrid Pixel Array Detector'
_diffrn_detector_area_resol_mean 10.0000
_diffrn_detector_type HyPix
_diffrn_measured_fraction_theta_full 1.000
_diffrn_measured_fraction_theta_max 0.997
_diffrn_measurement_details
;
List of Runs (angles in degrees, time in seconds):

  # Type    Start    End  Width  t~exp~   \w     \q     \k     \f   Frames
#--------------------------------------------------------------------------
  1  \w    -17.00  28.00   0.50    3.00    --   -5.60 -99.00 120.00   90
  2  \w     11.00  40.00   0.50    3.00    --    6.45 -99.00  60.00   58
  3  \w    -16.00  27.00   0.50    3.00    --   -5.60 -99.00  60.00   86
  4  \w    -14.00  12.00   0.50    3.00    --   -5.60 -66.00 -25.00   52
  5  \w    -39.00  -7.00   0.50    3.00    --   -5.60 -87.00-132.00   64
  6  \w    -18.00   7.00   0.50    3.00    --   -5.60 -99.00-180.00   50
;
_diffrn_measurement_device 'four-circle diffractometer'
_diffrn_measurement_device_type 'XtaLAB Synergy R, HyPix'
_diffrn_measurement_method '\w scans'
_diffrn_orient_matrix_type 'CrysAlisPro convention (1999,Acta A55,543-557)'
_diffrn_orient_matrix_UB_11 -0.0684712000
_diffrn_orient_matrix_UB_12 0.0071081000
_diffrn_orient_matrix_UB_13 -0.0268810000
_diffrn_orient_matrix_UB_21 0.0078668000
_diffrn_orient_matrix_UB_22 -0.0242483000
_diffrn_orient_matrix_UB_23 -0.0234440000
_diffrn_orient_matrix_UB_31 -0.0545398000
_diffrn_orient_matrix_UB_32 -0.0124463000
_diffrn_orient_matrix_UB_33 0.0303653000
_diffrn_radiation_monochromator mirror
_diffrn_radiation_probe x-ray
_diffrn_radiation_type MoK\a
_diffrn_radiation_wavelength 0.71073
_diffrn_reflns_av_R_equivalents 0.0333
_diffrn_reflns_av_unetI/netI 0.0343
_diffrn_reflns_Laue_measured_fraction_full 1.000
_diffrn_reflns_Laue_measured_fraction_max 0.997
_diffrn_reflns_limit_h_max 32
_diffrn_reflns_limit_h_min -31
_diffrn_reflns_limit_k_max 9
_diffrn_reflns_limit_k_min -10
_diffrn_reflns_limit_l_max 19
_diffrn_reflns_limit_l_min -16
_diffrn_reflns_number 18690
_diffrn_reflns_point_group_measured_fraction_full 0.884
_diffrn_reflns_point_group_measured_fraction_max 0.847
_diffrn_reflns_theta_full 25.242
_diffrn_reflns_theta_max 27.000
_diffrn_reflns_theta_min 2.103
_diffrn_source 'micro-focus sealed X-ray tube'
_diffrn_source_type 'Mova (Mo) X-ray Source'
_exptl_absorpt_coefficient_mu 14.881
_exptl_absorpt_correction_T_max 1.00000
_exptl_absorpt_correction_T_min 0.69620
_exptl_absorpt_correction_type multi-scan
_exptl_absorpt_process_details
;
CrysAlisPro 1.171.43.101a (Rigaku Oxford Diffraction, 2023)
Empirical absorption correction using spherical harmonics,
implemented in SCALE3 ABSPACK scaling algorithm.
;
_exptl_crystal_density_diffrn 2.774
_exptl_crystal_description needle-like
_exptl_crystal_F_000 2352
_exptl_crystal_size_max 0.3
_exptl_crystal_size_mid 0.3
_exptl_crystal_size_min 0.1
_refine_diff_density_max 0.830
_refine_diff_density_min -0.556
_refine_diff_density_rms 0.141
_refine_ls_abs_structure_details
;
 Refined as an inversion twin.
;
_refine_ls_abs_structure_Flack 0.497(9)
_refine_ls_extinction_method none
_refine_ls_goodness_of_fit_ref 1.006
_refine_ls_hydrogen_treatment constr
_refine_ls_matrix_type full
_refine_ls_number_parameters 242
_refine_ls_number_reflns 5697
_refine_ls_number_restraints 1
_refine_ls_restrained_S_all 1.006
_refine_ls_R_factor_all 0.0276
_refine_ls_R_factor_gt 0.0241
_refine_ls_shift/su_max 0.001
_refine_ls_shift/su_mean 0.000
_refine_ls_structure_factor_coef Fsqd
_refine_ls_weighting_details 'w=1/[\s^2^(Fo^2^)+(0.0203P)^2^] where P=(Fo^2^+2Fc^2^)/3'
_refine_ls_weighting_scheme calc
_refine_ls_wR_factor_gt 0.0448
_refine_ls_wR_factor_ref 0.0456
_reflns_Friedel_coverage 0.635
_reflns_Friedel_fraction_full 0.758
_reflns_Friedel_fraction_max 0.686
_reflns_number_gt 5336
_reflns_number_total 5697
_reflns_threshold_expression 'I > 2\s(I)'
_cod_data_source_file d6ce00306k2.cif
_cod_data_source_block 1-sn-sb-br
_cod_database_code 7252100
_shelx_shelxl_version_number 2019/3
_shelx_space_group_comment
;
The symmetry employed for this shelxl refinement is uniquely defined
by the following loop, which should always be used as a source of
symmetry information in preference to the above space-group names.
They are only intended as comments.
;
_diffrn_oxdiff_digest_frames
;
014dc65987be10de20bb9c94cb2a5b2d5e0040057d1
;
_reflns_odcompleteness_completeness 99.89
_reflns_odcompleteness_iscentric 1
_reflns_odcompleteness_theta 26.32
_olex2_refinement_description
;
1. Twinned data refinement
 Scales: 0.503(9)
 0.497(9)
2. Fixed Uiso
 At 1.2 times of:
  All C(H,H) groups, All N(H,H,H) groups
 At 1.5 times of:
  All C(H,H,H) groups
3.a Secondary CH2 refined with riding coordinates:
 C6(H6A,H6B), C7(H7A,H7B), C2(H2A,H2B), C1(H1D,H1E), C8(H8A,H8B), C3(H3A,H3B)
3.b Idealised Me refined as rotating group:
 N2(H2C,H2D,H2E), N1(H1A,H1B,H1C), C4(H4A,H4B,H4C), C9(H9A,H9B,H9C), C10(H10A,
 H10B,H10C), C5(H5A,H5B,H5C)
;
_olex2_submission_special_instructions 'No special instructions were received'
_oxdiff_exptl_absorpt_empirical_details
;
Empirical correction (ABSPACK) includes:
- Absorption correction using spherical harmonics
- Frame scaling
;
_oxdiff_exptl_absorpt_empirical_full_max 1.380
_oxdiff_exptl_absorpt_empirical_full_min 0.808

loop_
_space_group_symop_operation_xyz
'x, y, z'
'-x, -y, z+1/2'
'x+1/2, -y, z'
'-x+1/2, y, z+1/2'

loop_
_atom_site_label
_atom_site_type_symbol
_atom_site_fract_x
_atom_site_fract_y
_atom_site_fract_z
_atom_site_U_iso_or_equiv
_atom_site_adp_type
_atom_site_occupancy
_atom_site_site_symmetry_order
_atom_site_calc_flag
_atom_site_refinement_flags_posn
_atom_site_refinement_flags_adp
_atom_site_refinement_flags_occupancy
_atom_site_disorder_assembly
_atom_site_disorder_group
Sb1 Sb 0.55704(2) 0.48851(6) 0.04872(3) 0.00885(10) Uani 1 1 d . . . . .
Sb2 Sb 0.68368(2) 0.98706(6) 0.24835(3) 0.00927(10) Uani 1 1 d . . . . .
Br3 Br 0.51068(3) 0.76340(9) -0.01947(5) 0.01384(15) Uani 1 1 d . . . . .
Br6 Br 0.61760(2) 0.70794(8) 0.17060(5) 0.01302(15) Uani 1 1 d . . . . .
Br4 Br 0.47907(3) 0.47147(9) 0.18036(5) 0.01405(15) Uani 1 1 d . . . . .
Br2 Br 0.63690(3) 0.51382(9) -0.08001(5) 0.01465(16) Uani 1 1 d . . . . .
Br9 Br 0.74137(3) 0.77517(9) 0.33520(5) 0.01435(16) Uani 1 1 d . . . . .
Br7 Br 0.75690(3) 0.96949(9) 0.09943(5) 0.01599(16) Uani 1 1 d . . . . .
Br10 Br 0.73637(3) 1.24243(9) 0.31378(5) 0.01463(16) Uani 1 1 d . . . . .
Br5 Br 0.60908(3) 0.20933(9) 0.13519(5) 0.01527(16) Uani 1 1 d . . . . .
Br8 Br 0.61061(3) 1.00770(9) 0.37718(6) 0.01662(17) Uani 1 1 d . . . . .
Br1 Br 0.50318(3) 0.28466(9) -0.05503(5) 0.01486(15) Uani 1 1 d . . . . .
S1 S 0.70294(7) 0.4186(2) 0.60669(13) 0.0147(4) Uani 1 1 d . . . . .
S2 S 0.57069(7) 0.1157(2) 0.66735(14) 0.0162(4) Uani 1 1 d . . . . .
N2 N 0.6448(2) -0.0847(7) 0.9793(4) 0.0164(13) Uani 1 1 d . . . . .
H2C H 0.646427 -0.187091 0.954256 0.020 Uiso 1 1 calc GR . . . .
H2D H 0.614103 -0.074738 1.010434 0.020 Uiso 1 1 calc GR . . . .
H2E H 0.672994 -0.070728 1.016170 0.020 Uiso 1 1 calc GR . . . .
N1 N 0.5744(2) 0.4249(8) 0.3369(4) 0.0172(14) Uani 1 1 d . . . . .
H1A H 0.569451 0.463121 0.281007 0.021 Uiso 1 1 calc GR . . . .
H1B H 0.544877 0.445303 0.369713 0.021 Uiso 1 1 calc GR . . . .
H1C H 0.580675 0.313848 0.335369 0.021 Uiso 1 1 calc GR . . . .
C6 C 0.6464(3) 0.0435(9) 0.9090(5) 0.0154(16) Uani 1 1 d . . . . .
H6A H 0.683153 0.054201 0.886466 0.018 Uiso 1 1 calc R . . . .
H6B H 0.635724 0.151821 0.934075 0.018 Uiso 1 1 calc R . . . .
C7 C 0.6091(3) -0.0017(9) 0.8325(5) 0.0171(17) Uani 1 1 d . . . . .
H7A H 0.619943 -0.108700 0.806090 0.021 Uiso 1 1 calc R . . . .
H7B H 0.572217 -0.012751 0.854379 0.021 Uiso 1 1 calc R . . . .
C4 C 0.6711(3) 0.5553(9) 0.6827(6) 0.0195(17) Uani 1 1 d . . . . .
H4A H 0.680413 0.523378 0.743152 0.029 Uiso 1 1 calc GR . . . .
H4B H 0.632553 0.548413 0.674926 0.029 Uiso 1 1 calc GR . . . .
H4C H 0.682929 0.669148 0.671612 0.029 Uiso 1 1 calc GR . . . .
C2 C 0.6312(3) 0.4439(9) 0.4702(5) 0.0158(16) Uani 1 1 d . . . . .
H2A H 0.602997 0.482100 0.510984 0.019 Uiso 1 1 calc R . . . .
H2B H 0.630981 0.321225 0.469460 0.019 Uiso 1 1 calc R . . . .
C9 C 0.5903(3) -0.0762(9) 0.6197(5) 0.0211(18) Uani 1 1 d . . . . .
H9A H 0.584545 -0.165687 0.662369 0.032 Uiso 1 1 calc GR . . . .
H9B H 0.627949 -0.071322 0.603806 0.032 Uiso 1 1 calc GR . . . .
H9C H 0.569057 -0.097238 0.566587 0.032 Uiso 1 1 calc GR . . . .
C1 C 0.6209(3) 0.5108(9) 0.3774(5) 0.0148(16) Uani 1 1 d . . . . .
H1D H 0.613824 0.631404 0.380410 0.018 Uiso 1 1 calc R . . . .
H1E H 0.652715 0.493391 0.340208 0.018 Uiso 1 1 calc R . . . .
C10 C 0.5066(3) 0.0613(10) 0.7109(6) 0.0242(19) Uani 1 1 d . . . . .
H10A H 0.481461 0.046544 0.662167 0.036 Uiso 1 1 calc GR . . . .
H10B H 0.494022 0.149881 0.749916 0.036 Uiso 1 1 calc GR . . . .
H10C H 0.509425 -0.042268 0.744421 0.036 Uiso 1 1 calc GR . . . .
C5 C 0.7702(3) 0.4865(10) 0.6141(6) 0.0239(19) Uani 1 1 d . . . . .
H5A H 0.771729 0.606881 0.605758 0.036 Uiso 1 1 calc GR . . . .
H5B H 0.791364 0.431867 0.568260 0.036 Uiso 1 1 calc GR . . . .
H5C H 0.784488 0.458155 0.672378 0.036 Uiso 1 1 calc GR . . . .
C8 C 0.6121(3) 0.1345(9) 0.7640(5) 0.0166(16) Uani 1 1 d . . . . .
H8A H 0.649472 0.142713 0.744031 0.020 Uiso 1 1 calc R . . . .
H8B H 0.603219 0.240405 0.793486 0.020 Uiso 1 1 calc R . . . .
C3 C 0.6850(3) 0.5067(9) 0.5015(5) 0.0194(17) Uani 1 1 d . . . . .
H3A H 0.683946 0.628984 0.506668 0.023 Uiso 1 1 calc R . . . .
H3B H 0.712439 0.477676 0.457270 0.023 Uiso 1 1 calc R . . . .

loop_
_atom_site_aniso_label
_atom_site_aniso_U_11
_atom_site_aniso_U_22
_atom_site_aniso_U_33
_atom_site_aniso_U_23
_atom_site_aniso_U_13
_atom_site_aniso_U_12
Sb1 0.0076(2) 0.0091(2) 0.0099(2) 0.00004(19) -0.00082(17) 0.00000(16)
Sb2 0.0082(2) 0.0095(2) 0.0100(3) 0.0001(2) -0.00075(18) 0.00058(17)
Br3 0.0126(3) 0.0121(4) 0.0169(4) 0.0027(3) -0.0015(3) 0.0019(3)
Br6 0.0118(3) 0.0138(4) 0.0134(4) -0.0010(3) -0.0013(3) -0.0017(3)
Br4 0.0089(3) 0.0187(4) 0.0145(4) -0.0007(3) 0.0008(3) -0.0008(3)
Br2 0.0163(4) 0.0134(4) 0.0143(4) -0.0015(3) 0.0045(3) -0.0013(3)
Br9 0.0143(3) 0.0127(3) 0.0160(4) 0.0034(3) -0.0027(3) 0.0025(3)
Br7 0.0130(3) 0.0204(4) 0.0146(4) -0.0004(3) 0.0018(3) 0.0001(3)
Br10 0.0142(3) 0.0113(3) 0.0185(4) -0.0020(3) -0.0033(3) -0.0015(3)
Br5 0.0151(3) 0.0134(4) 0.0173(4) 0.0019(3) -0.0002(3) 0.0032(3)
Br8 0.0169(4) 0.0162(4) 0.0167(4) -0.0008(3) 0.0070(3) -0.0004(3)
Br1 0.0146(3) 0.0143(4) 0.0156(4) -0.0026(3) -0.0033(3) -0.0026(3)
S1 0.0136(8) 0.0154(9) 0.0152(10) 0.0022(7) -0.0002(7) 0.0002(7)
S2 0.0154(8) 0.0170(9) 0.0162(10) 0.0024(8) -0.0025(8) -0.0010(7)
N2 0.015(3) 0.016(3) 0.018(4) 0.002(3) -0.003(3) -0.004(2)
N1 0.015(3) 0.025(3) 0.012(3) -0.003(3) 0.001(3) -0.002(3)
C6 0.015(4) 0.014(4) 0.017(4) 0.003(3) 0.002(3) 0.000(3)
C7 0.015(4) 0.019(4) 0.018(4) 0.002(3) 0.002(3) -0.005(3)
C4 0.015(4) 0.025(4) 0.018(4) -0.008(4) 0.008(3) 0.001(3)
C2 0.019(4) 0.017(4) 0.011(4) 0.001(3) -0.002(3) -0.008(3)
C9 0.022(4) 0.022(4) 0.019(5) -0.004(3) -0.004(3) 0.000(3)
C1 0.018(4) 0.012(4) 0.014(4) 0.001(3) -0.004(3) -0.001(3)
C10 0.008(4) 0.025(4) 0.040(5) 0.005(4) -0.002(3) -0.001(3)
C5 0.008(3) 0.031(5) 0.033(5) 0.006(4) 0.002(3) 0.001(3)
C8 0.011(3) 0.023(4) 0.016(4) 0.004(3) -0.003(3) -0.003(3)
C3 0.017(4) 0.028(5) 0.013(4) 0.004(3) -0.002(3) -0.002(3)

loop_
_atom_type_symbol
_atom_type_description
_atom_type_scat_dispersion_real
_atom_type_scat_dispersion_imag
_atom_type_scat_source
C C 0.0033 0.0016 'International Tables Vol C Tables 4.2.6.8 and 6.1.1.4'
H H 0.0000 0.0000 'International Tables Vol C Tables 4.2.6.8 and 6.1.1.4'
Br Br -0.2901 2.4595 'International Tables Vol C Tables 4.2.6.8 and 6.1.1.4'
N N 0.0061 0.0033 'International Tables Vol C Tables 4.2.6.8 and 6.1.1.4'
S S 0.1246 0.1234 'International Tables Vol C Tables 4.2.6.8 and 6.1.1.4'
Sb Sb -0.5866 1.5461 'International Tables Vol C Tables 4.2.6.8 and 6.1.1.4'

loop_
_geom_angle_atom_site_label_1
_geom_angle_atom_site_label_2
_geom_angle_atom_site_label_3
_geom_angle
_geom_angle_site_symmetry_1
_geom_angle_site_symmetry_3
_geom_angle_publ_flag
Br3 Sb1 Br6 88.29(2) . . ?
Br3 Sb1 Br4 90.54(3) . . ?
Br3 Sb1 Br2 89.11(3) . . ?
Br3 Sb1 Br5 175.18(3) . . ?
Br4 Sb1 Br6 86.97(2) . . ?
Br4 Sb1 Br2 178.10(3) . . ?
Br4 Sb1 Br5 87.57(3) . . ?
Br2 Sb1 Br6 91.16(2) . . ?
Br2 Sb1 Br5 92.64(2) . . ?
Br5 Sb1 Br6 87.18(3) . . ?
Br1 Sb1 Br3 93.53(3) . . ?
Br1 Sb1 Br6 177.85(3) . . ?
Br1 Sb1 Br4 91.87(3) . . ?
Br1 Sb1 Br2 90.01(3) . . ?
Br1 Sb1 Br5 90.97(3) . . ?
Br9 Sb2 Br6 90.84(2) . . ?
Br9 Sb2 Br7 90.34(3) . . ?
Br9 Sb2 Br10 92.43(3) . . ?
Br9 Sb2 Br8 93.22(3) . . ?
Br7 Sb2 Br6 90.61(2) . . ?
Br10 Sb2 Br6 176.50(3) . . ?
Br10 Sb2 Br7 90.60(3) . . ?
Br10 Sb2 Br8 91.34(3) . . ?
Br8 Sb2 Br6 87.25(2) . . ?
Br8 Sb2 Br7 175.88(3) . . ?
Sb1 Br6 Sb2 164.07(3) . . ?
C4 S1 C5 101.3(4) . . ?
C4 S1 C3 102.3(4) . . ?
C5 S1 C3 99.9(4) . . ?
C9 S2 C10 100.7(4) . . ?
C9 S2 C8 104.0(4) . . ?
C10 S2 C8 104.0(4) . . ?
N2 C6 C7 111.0(6) . . ?
C8 C7 C6 108.3(6) . . ?
C3 C2 C1 108.7(6) . . ?
N1 C1 C2 110.3(6) . . ?
C7 C8 S2 117.8(5) . . ?
C2 C3 S1 111.5(5) . . ?

loop_
_geom_bond_atom_site_label_1
_geom_bond_atom_site_label_2
_geom_bond_distance
_geom_bond_site_symmetry_2
_geom_bond_publ_flag
Sb1 Br3 2.7109(8) . ?
Sb1 Br6 2.9778(9) . ?
Sb1 Br4 2.8015(9) . ?
Sb1 Br2 2.8084(9) . ?
Sb1 Br5 2.9166(9) . ?
Sb1 Br1 2.6484(9) . ?
Sb2 Br6 3.0378(8) . ?
Sb2 Br9 2.6006(8) . ?
Sb2 Br7 2.9165(9) . ?
Sb2 Br10 2.6435(8) . ?
Sb2 Br8 2.6872(9) . ?
S1 C4 1.784(7) . ?
S1 C5 1.784(7) . ?
S1 C3 1.801(8) . ?
S2 C9 1.778(8) . ?
S2 C10 1.798(8) . ?
S2 C8 1.804(7) . ?
N2 C6 1.484(9) . ?
N1 C1 1.491(9) . ?
C6 C7 1.536(11) . ?
C7 C8 1.512(10) . ?
C2 C1 1.528(10) . ?
C2 C3 1.523(10) . ?

loop_
_twin_individual_id
_twin_individual_mass_fraction_refined
1 0.503(9)
2 0.497(9)
